data_7023427
loop_
_publ_author_name
'Alcazar, Laura'
'Cordero, Beatriz'
'Esteban, Jordi'
'Tangoulis, Vassilis'
'Font-Bardia, Merc\`e'
'Calvet, Teresa'
'Escuer, Albert'

_publ_section_title
;
 Manganese clusters derived from 2-pyridylcyanoxime: new topologies and a
 large spin ground state in pyridyloximate chemistry.
;
_journal_issue 34
_journal_name_full 'Dalton transactions (Cambridge, England : 2003)'
_journal_page_first 12334
_journal_page_last 12345
_journal_paper_doi 10.1039/c3dt51329g
_journal_volume 42
_journal_year 2013
_chemical_formula_moiety 'C56 H38 Mn3 N6 O14, 2(C4 H12 N), 2(C H2 Cl2)'
_chemical_formula_sum 'C66 H66 Cl4 Mn3 N8 O14'
_chemical_formula_weight 1501.89
_chemical_name_systematic
;
 ?
;
_space_group_IT_number 14
_symmetry_cell_setting monoclinic
_symmetry_space_group_name_Hall '-P 2ybc'
_symmetry_space_group_name_H-M 'P 1 21/c 1'
_atom_sites_solution_hydrogens geom
_atom_sites_solution_primary direct
_atom_sites_solution_secondary difmap
_audit_creation_method SHELXL-97
_cell_angle_alpha 90.00
_cell_angle_beta 100.26(2)
_cell_angle_gamma 90.00
_cell_formula_units_Z 2
_cell_length_a 12.708(3)
_cell_length_b 24.299(5)
_cell_length_c 11.426(3)
_cell_measurement_reflns_used 577
_cell_measurement_temperature 105(2)
_cell_measurement_theta_max 31
_cell_measurement_theta_min 3
_cell_volume 3471.8(14)
_computing_cell_refinement 'AUTOMAR (Claudio Klein, 2007)'
_computing_data_collection 'MARXDS (Claudio Klein, 2005)'
_computing_data_reduction 'MARSCALE (Claudio Klein, 2007)'
_computing_molecular_graphics 'ORTEP (Brueggermann and Smith, 1990)'
_computing_publication_material 'PLATON (Spek, 1990)'
_computing_structure_refinement 'SHELXL-97 (Sheldrick, 1997)'
_computing_structure_solution 'SHELXS-97 (Sheldrick, 1997)'
_diffrn_ambient_temperature 105(2)
_diffrn_measured_fraction_theta_full 0.972
_diffrn_measured_fraction_theta_max 0.768
_diffrn_measurement_device_type 'MAR345 with image plate detector'
_diffrn_measurement_method 'phi scan'
_diffrn_radiation_monochromator graphite
_diffrn_radiation_source 'fine-focus sealed tube'
_diffrn_radiation_type MoK\a
_diffrn_radiation_wavelength 0.71073
_diffrn_reflns_av_R_equivalents 0.0604
_diffrn_reflns_av_sigmaI/netI 0.0402
_diffrn_reflns_limit_h_max 17
_diffrn_reflns_limit_h_min -17
_diffrn_reflns_limit_k_max 34
_diffrn_reflns_limit_k_min -34
_diffrn_reflns_limit_l_max 16
_diffrn_reflns_limit_l_min -16
_diffrn_reflns_number 26986
_diffrn_reflns_theta_full 28.00
_diffrn_reflns_theta_max 32.20
_diffrn_reflns_theta_min 1.63
_exptl_absorpt_coefficient_mu 0.759
_exptl_absorpt_correction_T_max 0.93
_exptl_absorpt_correction_T_min 0.91
_exptl_absorpt_correction_type empirical
_exptl_absorpt_process_details sadabs
_exptl_crystal_colour red
_exptl_crystal_density_diffrn 1.437
_exptl_crystal_density_method 'not measured'
_exptl_crystal_description prism
_exptl_crystal_F_000 1546
_exptl_crystal_size_max 0.2
_exptl_crystal_size_mid 0.1
_exptl_crystal_size_min 0.1
_refine_diff_density_max 1.120
_refine_diff_density_min -0.552
_refine_diff_density_rms 0.065
_refine_ls_extinction_coef 0.0056(6)
_refine_ls_extinction_expression Fc^*^=kFc[1+0.001xFc^2^\l^3^/sin(2\q)]^-1/4^
_refine_ls_extinction_method SHELXL
_refine_ls_goodness_of_fit_ref 1.093
_refine_ls_hydrogen_treatment constr
_refine_ls_matrix_type full
_refine_ls_number_parameters 431
_refine_ls_number_reflns 9399
_refine_ls_number_restraints 8
_refine_ls_restrained_S_all 1.093
_refine_ls_R_factor_all 0.0493
_refine_ls_R_factor_gt 0.0432
_refine_ls_shift/su_max 0.001
_refine_ls_shift/su_mean 0.000
_refine_ls_structure_factor_coef Fsqd
_refine_ls_weighting_details 'calc w=1/[\s^2^(Fo^2^)+(0.0681P)^2^+0.4418P] where P=(Fo^2^+2Fc^2^)/3'
_refine_ls_weighting_scheme calc
_refine_ls_wR_factor_gt 0.1194
_refine_ls_wR_factor_ref 0.1240
_reflns_number_gt 8249
_reflns_number_total 9399
_reflns_threshold_expression >2sigma(I)
_cod_data_source_file c3dt51329g.txt
_cod_data_source_block jopm90a
_cod_original_sg_symbol_H-M P21/c
_cod_database_code 7023427

loop_
_symmetry_equiv_pos_as_xyz
'x, y, z'
'-x, y+1/2, -z+1/2'
'-x, -y, -z'
'x, -y-1/2, z-1/2'

loop_
_atom_site_label
_atom_site_type_symbol
_atom_site_fract_x
_atom_site_fract_y
_atom_site_fract_z
_atom_site_U_iso_or_equiv
_atom_site_adp_type
_atom_site_occupancy
_atom_site_symmetry_multiplicity
_atom_site_calc_flag
_atom_site_refinement_flags
Mn1 Mn 0.757787(18) 0.014820(9) 0.91901(2) 0.02809(8) Uani 1 1 d U
Mn2 Mn 0.5000 0.0000 1.0000 0.02742(9) Uani 1 2 d SU
O1 O 0.66256(9) 0.02634(5) 1.07259(10) 0.0303(2) Uani 1 1 d U
O2 O 0.82061(9) -0.01405(5) 1.10864(10) 0.0333(2) Uani 1 1 d U
O3 O 0.80485(10) 0.12887(6) 1.01407(12) 0.0414(3) Uani 1 1 d U
O4 O 0.88613(9) 0.06824(5) 0.91393(10) 0.0346(2) Uani 1 1 d U
O5 O 0.50821(9) 0.05731(5) 0.86202(10) 0.0344(2) Uani 1 1 d U
O6 O 0.65417(9) 0.05540(5) 0.77754(10) 0.0352(2) Uani 1 1 d U
O7 O 0.55478(9) -0.07023(4) 0.90582(10) 0.0312(2) Uani 1 1 d .
N1 N 0.84727(10) -0.04892(5) 0.82875(11) 0.0296(2) Uani 1 1 d U
N2 N 0.58886(12) -0.19645(6) 0.79021(14) 0.0390(3) Uani 1 1 d .
N3 N 0.65166(10) -0.06398(5) 0.88084(11) 0.0298(2) Uani 1 1 d .
C1 C 0.73925(12) 0.00335(6) 1.14585(13) 0.0287(3) Uani 1 1 d .
C2 C 0.73218(13) -0.00066(6) 1.27416(14) 0.0319(3) Uani 1 1 d .
C3 C 0.64243(14) 0.01993(7) 1.31609(15) 0.0349(3) Uani 1 1 d .
H3 H 0.5881 0.0374 1.2641 0.042 Uiso 1 1 calc R
C4 C 0.63503(16) 0.01416(7) 1.43490(17) 0.0406(4) Uani 1 1 d .
H4 H 0.5752 0.0274 1.4624 0.049 Uiso 1 1 calc R
C5 C 0.71676(19) -0.01128(9) 1.51326(18) 0.0486(4) Uani 1 1 d .
H5 H 0.7114 -0.0152 1.5930 0.058 Uiso 1 1 calc R
C6 C 0.80654(17) -0.03094(9) 1.47275(17) 0.0463(4) Uani 1 1 d .
H6 H 0.8618 -0.0473 1.5256 0.056 Uiso 1 1 calc R
C7 C 0.81358(15) -0.02606(8) 1.35302(17) 0.0408(4) Uani 1 1 d .
H7 H 0.8730 -0.0399 1.3257 0.049 Uiso 1 1 calc R
C8 C 0.88053(13) 0.11500(6) 0.96469(14) 0.0322(3) Uani 1 1 d U
C9 C 0.97285(13) 0.15340(6) 0.96493(14) 0.0316(3) Uani 1 1 d U
C10 C 0.96780(16) 0.20776(8) 1.00346(17) 0.0427(4) Uani 1 1 d U
H10 H 0.9069 0.2199 1.0303 0.051 Uiso 1 1 calc R
C11 C 1.05203(19) 0.24390(9) 1.0023(2) 0.0526(5) Uani 1 1 d .
H11 H 1.0474 0.2801 1.0272 0.063 Uiso 1 1 calc R
C12 C 1.14367(18) 0.22544(9) 0.9635(2) 0.0511(5) Uani 1 1 d .
H12 H 1.2007 0.2494 0.9630 0.061 Uiso 1 1 calc R
C13 C 1.15030(16) 0.17171(8) 0.92556(18) 0.0453(4) Uani 1 1 d .
H13 H 1.2118 0.1595 0.9000 0.054 Uiso 1 1 calc R
C14 C 1.06514(13) 0.13594(7) 0.92566(15) 0.0362(3) Uani 1 1 d .
H14 H 1.0697 0.1000 0.8993 0.043 Uiso 1 1 calc R
C15 C 0.55971(12) 0.07023(6) 0.78121(13) 0.0307(3) Uani 1 1 d .
C16 C 0.50281(13) 0.10738(6) 0.68496(14) 0.0321(3) Uani 1 1 d .
C17 C 0.39887(13) 0.12464(7) 0.68736(15) 0.0359(3) Uani 1 1 d .
H17 H 0.3644 0.1130 0.7483 0.043 Uiso 1 1 calc R
C18 C 0.34622(15) 0.15929(7) 0.59855(17) 0.0404(4) Uani 1 1 d .
H18 H 0.2767 0.1708 0.6000 0.049 Uiso 1 1 calc R
C19 C 0.39808(15) 0.17651(7) 0.50800(16) 0.0400(4) Uani 1 1 d .
H19 H 0.3631 0.1996 0.4487 0.048 Uiso 1 1 calc R
C20 C 0.50223(15) 0.15939(7) 0.50546(16) 0.0402(4) Uani 1 1 d .
H20 H 0.5365 0.1710 0.4443 0.048 Uiso 1 1 calc R
C21 C 0.55485(14) 0.12514(7) 0.59386(15) 0.0360(3) Uani 1 1 d .
H21 H 0.6246 0.1140 0.5926 0.043 Uiso 1 1 calc R
C22 C 0.94702(12) -0.04101(6) 0.80753(14) 0.0310(3) Uani 1 1 d .
H22 H 0.9806 -0.0074 0.8273 0.037 Uiso 1 1 calc R
C23 C 1.00163(13) -0.08218(7) 0.75632(14) 0.0348(3) Uani 1 1 d .
H23 H 1.0701 -0.0755 0.7415 0.042 Uiso 1 1 calc R
C24 C 0.95381(13) -0.13233(7) 0.72803(15) 0.0366(3) Uani 1 1 d .
H24 H 0.9892 -0.1598 0.6937 0.044 Uiso 1 1 calc R
C25 C 0.85150(13) -0.14122(7) 0.75176(14) 0.0341(3) Uani 1 1 d .
H25 H 0.8176 -0.1749 0.7345 0.041 Uiso 1 1 calc R
C26 C 0.80063(12) -0.09858(6) 0.80203(13) 0.0307(3) Uani 1 1 d .
C27 C 0.69348(12) -0.10521(6) 0.83142(13) 0.0297(3) Uani 1 1 d .
C28 C 0.63530(13) -0.15599(6) 0.80777(14) 0.0322(3) Uani 1 1 d .
Cl1 Cl 0.82750(5) 0.18147(2) 0.66700(5) 0.05612(14) Uani 1 1 d .
Cl2 Cl 0.93238(6) 0.10524(3) 0.52683(6) 0.06598(16) Uani 1 1 d .
C29 C 0.86887(17) 0.11276(8) 0.64947(18) 0.0457(4) Uani 1 1 d .
H29A H 0.9175 0.1015 0.7208 0.055 Uiso 1 1 calc R
H29B H 0.8069 0.0888 0.6399 0.055 Uiso 1 1 calc R
C30 C 0.72533(17) 0.16080(9) 0.26979(18) 0.0481(4) Uani 1 1 d .
H30A H 0.7617 0.1865 0.3268 0.072 Uiso 1 1 calc R
H30B H 0.7766 0.1366 0.2444 0.072 Uiso 1 1 calc R
H30C H 0.6756 0.1397 0.3055 0.072 Uiso 1 1 calc R
C31 C 0.66598(14) 0.19157(7) 0.16419(16) 0.0388(3) Uani 1 1 d .
H31 H 0.7161 0.2137 0.1296 0.047 Uiso 1 1 calc R
H31A H 0.6145 0.2162 0.1900 0.047 Uiso 1 1 calc R
N4 N 0.60867(11) 0.15284(5) 0.07164(12) 0.0326(3) Uani 1 1 d .
H4NA H 0.6573 0.1323 0.0430 0.039 Uiso 1 1 calc R
H4NB H 0.5677 0.1299 0.1061 0.039 Uiso 1 1 calc R
C33 C 0.53954(14) 0.18192(7) -0.02987(15) 0.0354(3) Uani 1 1 d .
H33 H 0.4968 0.2094 0.0016 0.042 Uiso 1 1 calc R
H33A H 0.4911 0.1556 -0.0749 0.042 Uiso 1 1 calc R
C34 C 0.60433(16) 0.20948(8) -0.11205(17) 0.0437(4) Uani 1 1 d .
H34A H 0.5570 0.2276 -0.1752 0.066 Uiso 1 1 calc R
H34B H 0.6455 0.1823 -0.1450 0.066 Uiso 1 1 calc R
H34C H 0.6516 0.2360 -0.0682 0.066 Uiso 1 1 calc R

loop_
_atom_site_aniso_label
_atom_site_aniso_U_11
_atom_site_aniso_U_22
_atom_site_aniso_U_33
_atom_site_aniso_U_23
_atom_site_aniso_U_13
_atom_site_aniso_U_12
Mn1 0.02601(13) 0.02936(12) 0.02970(12) 0.00019(8) 0.00713(9) -0.00008(8)
Mn2 0.02527(16) 0.02870(15) 0.02903(15) 0.00066(11) 0.00687(11) 0.00058(11)
O1 0.0270(5) 0.0328(5) 0.0315(5) 0.0000(4) 0.0060(4) -0.0013(4)
O2 0.0304(5) 0.0360(5) 0.0345(5) -0.0001(4) 0.0084(4) 0.0008(4)
O3 0.0347(6) 0.0462(6) 0.0452(6) -0.0004(5) 0.0124(5) 0.0007(5)
O4 0.0329(6) 0.0342(5) 0.0376(6) -0.0006(4) 0.0090(4) -0.0026(4)
O5 0.0340(6) 0.0351(5) 0.0346(5) 0.0034(4) 0.0077(4) 0.0003(4)
O6 0.0321(6) 0.0372(5) 0.0368(6) 0.0026(5) 0.0074(4) 0.0020(4)
O7 0.0274(5) 0.0312(5) 0.0366(5) -0.0001(4) 0.0100(4) 0.0001(4)
N1 0.0276(6) 0.0310(6) 0.0307(6) 0.0013(5) 0.0066(5) -0.0002(5)
N2 0.0378(7) 0.0393(7) 0.0412(7) -0.0024(6) 0.0109(6) -0.0018(6)
N3 0.0275(6) 0.0319(6) 0.0311(6) 0.0008(5) 0.0079(5) 0.0004(5)
C1 0.0264(7) 0.0306(6) 0.0294(6) 0.0001(5) 0.0061(5) -0.0021(5)
C2 0.0321(7) 0.0325(7) 0.0316(7) -0.0003(6) 0.0071(6) -0.0020(6)
C3 0.0348(8) 0.0343(7) 0.0363(7) -0.0010(6) 0.0083(6) -0.0018(6)
C4 0.0437(9) 0.0418(8) 0.0385(8) -0.0035(7) 0.0129(7) -0.0049(7)
C5 0.0553(12) 0.0529(10) 0.0390(9) 0.0001(8) 0.0118(8) -0.0049(9)
C6 0.0485(10) 0.0492(10) 0.0402(9) 0.0033(8) 0.0054(8) -0.0003(8)
C7 0.0386(9) 0.0449(8) 0.0395(8) 0.0025(7) 0.0080(7) 0.0011(7)
C8 0.0298(7) 0.0336(7) 0.0340(7) 0.0012(6) 0.0083(5) -0.0013(5)
C9 0.0298(7) 0.0317(7) 0.0333(7) 0.0013(6) 0.0054(5) -0.0007(5)
C10 0.0431(9) 0.0405(8) 0.0452(9) -0.0018(7) 0.0098(7) -0.0008(7)
C11 0.0569(12) 0.0434(9) 0.0568(11) -0.0017(9) 0.0085(9) -0.0067(9)
C12 0.0483(11) 0.0491(10) 0.0566(11) 0.0011(9) 0.0109(9) -0.0102(8)
C13 0.0387(9) 0.0494(10) 0.0491(10) 0.0002(8) 0.0111(8) -0.0059(7)
C14 0.0326(8) 0.0382(8) 0.0386(8) 0.0012(6) 0.0082(6) -0.0003(6)
C15 0.0303(7) 0.0309(6) 0.0311(6) -0.0009(5) 0.0057(5) -0.0004(5)
C16 0.0318(7) 0.0317(7) 0.0332(7) 0.0001(6) 0.0071(6) -0.0016(5)
C17 0.0342(8) 0.0353(7) 0.0387(8) 0.0031(6) 0.0077(6) 0.0013(6)
C18 0.0379(9) 0.0414(8) 0.0422(8) 0.0026(7) 0.0076(7) 0.0031(7)
C19 0.0401(9) 0.0393(8) 0.0400(8) 0.0040(7) 0.0057(7) 0.0033(7)
C20 0.0419(9) 0.0421(8) 0.0375(8) 0.0035(7) 0.0097(7) 0.0006(7)
C21 0.0338(8) 0.0371(7) 0.0377(8) 0.0016(6) 0.0082(6) 0.0023(6)
C22 0.0273(7) 0.0340(7) 0.0325(7) 0.0002(6) 0.0072(5) -0.0002(5)
C23 0.0308(7) 0.0387(8) 0.0358(7) 0.0008(6) 0.0087(6) 0.0016(6)
C24 0.0327(8) 0.0399(8) 0.0384(8) -0.0022(6) 0.0096(6) 0.0026(6)
C25 0.0319(7) 0.0352(7) 0.0357(7) -0.0020(6) 0.0071(6) 0.0004(6)
C26 0.0280(7) 0.0337(7) 0.0312(6) -0.0007(6) 0.0072(5) 0.0006(5)
C27 0.0284(7) 0.0302(6) 0.0308(6) -0.0006(5) 0.0064(5) 0.0011(5)
C28 0.0306(7) 0.0340(7) 0.0331(7) -0.0015(6) 0.0086(6) 0.0013(6)
Cl1 0.0550(3) 0.0514(3) 0.0637(3) 0.0007(2) 0.0153(2) 0.0024(2)
Cl2 0.0776(4) 0.0663(3) 0.0586(3) 0.0009(3) 0.0245(3) 0.0037(3)
C29 0.0454(10) 0.0460(9) 0.0475(9) 0.0029(8) 0.0132(8) 0.0013(8)
C30 0.0466(10) 0.0508(10) 0.0468(10) -0.0038(8) 0.0075(8) 0.0045(8)
C31 0.0357(8) 0.0382(8) 0.0430(8) -0.0048(7) 0.0087(7) -0.0011(6)
N4 0.0315(6) 0.0321(6) 0.0363(6) 0.0002(5) 0.0114(5) -0.0007(5)
C33 0.0351(8) 0.0343(7) 0.0377(7) 0.0017(6) 0.0088(6) 0.0017(6)
C34 0.0468(10) 0.0421(9) 0.0436(9) 0.0032(7) 0.0116(7) 0.0002(7)

loop_
_atom_type_symbol
_atom_type_description
_atom_type_scat_dispersion_real
_atom_type_scat_dispersion_imag
_atom_type_scat_source
C C 0.0033 0.0016 'International Tables Vol C Tables 4.2.6.8 and 6.1.1.4'
H H 0.0000 0.0000 'International Tables Vol C Tables 4.2.6.8 and 6.1.1.4'
Cl Cl 0.1484 0.1585 'International Tables Vol C Tables 4.2.6.8 and 6.1.1.4'
Mn Mn 0.3368 0.7283 'International Tables Vol C Tables 4.2.6.8 and 6.1.1.4'
N N 0.0061 0.0033 'International Tables Vol C Tables 4.2.6.8 and 6.1.1.4'
O O 0.0106 0.0060 'International Tables Vol C Tables 4.2.6.8 and 6.1.1.4'

loop_
_geom_angle_atom_site_label_1
_geom_angle_atom_site_label_2
_geom_angle_atom_site_label_3
_geom_angle
_geom_angle_site_symmetry_1
_geom_angle_site_symmetry_3
O4 Mn1 O6 94.08(5) . .
O4 Mn1 N1 87.40(5) . .
O6 Mn1 N1 105.18(5) . .
O4 Mn1 O2 94.27(5) . .
O6 Mn1 O2 157.64(5) . .
N1 Mn1 O2 95.89(5) . .
O4 Mn1 O1 117.41(4) . .
O6 Mn1 O1 100.52(5) . .
N1 Mn1 O1 142.72(4) . .
O2 Mn1 O1 57.32(4) . .
O4 Mn1 N3 158.29(5) . .
O6 Mn1 N3 88.82(5) . .
N1 Mn1 N3 71.10(5) . .
O2 Mn1 N3 91.03(5) . .
O1 Mn1 N3 83.03(4) . .
O5 Mn2 O5 180.0 3_657 .
O5 Mn2 O1 85.48(5) 3_657 3_657
O5 Mn2 O1 94.52(5) . 3_657
O5 Mn2 O1 94.52(5) 3_657 .
O5 Mn2 O1 85.48(5) . .
O1 Mn2 O1 180.0 3_657 .
O5 Mn2 O7 85.17(5) 3_657 .
O5 Mn2 O7 94.83(5) . .
O1 Mn2 O7 86.96(4) 3_657 .
O1 Mn2 O7 93.04(4) . .
O5 Mn2 O7 94.83(5) 3_657 3_657
O5 Mn2 O7 85.17(5) . 3_657
O1 Mn2 O7 93.04(4) 3_657 3_657
O1 Mn2 O7 86.96(4) . 3_657
O7 Mn2 O7 180.0 . 3_657
C1 O1 Mn2 132.32(10) . .
C1 O1 Mn1 90.17(9) . .
Mn2 O1 Mn1 105.27(5) . .
C1 O2 Mn1 92.75(9) . .
C8 O4 Mn1 115.48(10) . .
C15 O5 Mn2 143.86(11) . .
C15 O6 Mn1 124.68(11) . .
N3 O7 Mn2 113.92(9) . .
C22 N1 C26 118.34(13) . .
C22 N1 Mn1 123.19(10) . .
C26 N1 Mn1 118.33(10) . .
C27 N3 O7 118.10(13) . .
C27 N3 Mn1 116.26(10) . .
O7 N3 Mn1 125.64(9) . .
O2 C1 O1 119.74(14) . .
O2 C1 C2 120.53(13) . .
O1 C1 C2 119.69(14) . .
C7 C2 C3 119.51(16) . .
C7 C2 C1 119.96(15) . .
C3 C2 C1 120.51(14) . .
C4 C3 C2 119.95(16) . .
C4 C3 H3 120.0 . .
C2 C3 H3 120.0 . .
C3 C4 C5 120.21(19) . .
C3 C4 H4 119.9 . .
C5 C4 H4 119.9 . .
C4 C5 C6 120.13(19) . .
C4 C5 H5 119.9 . .
C6 C5 H5 119.9 . .
C5 C6 C7 119.89(18) . .
C5 C6 H6 120.1 . .
C7 C6 H6 120.1 . .
C2 C7 C6 120.30(18) . .
C2 C7 H7 119.9 . .
C6 C7 H7 119.9 . .
O3 C8 O4 123.63(15) . .
O3 C8 C9 119.89(14) . .
O4 C8 C9 116.47(14) . .
C14 C9 C10 118.53(15) . .
C14 C9 C8 120.86(14) . .
C10 C9 C8 120.61(15) . .
C11 C10 C9 121.12(19) . .
C11 C10 H10 119.4 . .
C9 C10 H10 119.4 . .
C10 C11 C12 119.3(2) . .
C10 C11 H11 120.3 . .
C12 C11 H11 120.3 . .
C13 C12 C11 120.34(19) . .
C13 C12 H12 119.8 . .
C11 C12 H12 119.8 . .
C12 C13 C14 120.00(19) . .
C12 C13 H13 120.0 . .
C14 C13 H13 120.0 . .
C13 C14 C9 120.67(17) . .
C13 C14 H14 119.7 . .
C9 C14 H14 119.7 . .
O6 C15 O5 125.00(15) . .
O6 C15 C16 118.91(14) . .
O5 C15 C16 116.07(14) . .
C17 C16 C21 119.92(15) . .
C17 C16 C15 120.06(14) . .
C21 C16 C15 120.02(15) . .
C16 C17 C18 120.14(16) . .
C16 C17 H17 119.9 . .
C18 C17 H17 119.9 . .
C19 C18 C17 119.67(17) . .
C19 C18 H18 120.2 . .
C17 C18 H18 120.2 . .
C18 C19 C20 120.34(17) . .
C18 C19 H19 119.8 . .
C20 C19 H19 119.8 . .
C21 C20 C19 120.09(17) . .
C21 C20 H20 120.0 . .
C19 C20 H20 120.0 . .
C20 C21 C16 119.85(16) . .
C20 C21 H21 120.1 . .
C16 C21 H21 120.1 . .
N1 C22 C23 121.66(15) . .
N1 C22 H22 119.2 . .
C23 C22 H22 119.2 . .
C24 C23 C22 119.96(15) . .
C24 C23 H23 120.0 . .
C22 C23 H23 120.0 . .
C23 C24 C25 118.75(16) . .
C23 C24 H24 120.6 . .
C25 C24 H24 120.6 . .
C24 C25 C26 118.81(15) . .
C24 C25 H25 120.6 . .
C26 C25 H25 120.6 . .
N1 C26 C25 122.47(14) . .
N1 C26 C27 115.62(13) . .
C25 C26 C27 121.90(14) . .
N3 C27 C28 120.20(14) . .
N3 C27 C26 118.64(14) . .
C28 C27 C26 121.16(13) . .
N2 C28 C27 179.25(18) . .
Cl2 C29 Cl1 112.20(11) . .
Cl2 C29 H29A 109.2 . .
Cl1 C29 H29A 109.2 . .
Cl2 C29 H29B 109.2 . .
Cl1 C29 H29B 109.2 . .
H29A C29 H29B 107.9 . .
C31 C30 H30A 109.5 . .
C31 C30 H30B 109.5 . .
H30A C30 H30B 109.5 . .
C31 C30 H30C 109.5 . .
H30A C30 H30C 109.5 . .
H30B C30 H30C 109.5 . .
C30 C31 N4 111.36(15) . .
C30 C31 H31 109.4 . .
N4 C31 H31 109.4 . .
C30 C31 H31A 109.4 . .
N4 C31 H31A 109.4 . .
H31 C31 H31A 108.0 . .
C33 N4 C31 113.10(13) . .
C33 N4 H4NA 109.0 . .
C31 N4 H4NA 109.0 . .
C33 N4 H4NB 109.0 . .
C31 N4 H4NB 109.0 . .
H4NA N4 H4NB 107.8 . .
N4 C33 C34 112.34(14) . .
N4 C33 H33 109.1 . .
C34 C33 H33 109.1 . .
N4 C33 H33A 109.1 . .
C34 C33 H33A 109.1 . .
H33 C33 H33A 107.9 . .
C33 C34 H34A 109.5 . .
C33 C34 H34B 109.5 . .
H34A C34 H34B 109.5 . .
C33 C34 H34C 109.5 . .
H34A C34 H34C 109.5 . .
H34B C34 H34C 109.5 . .

loop_
_geom_bond_atom_site_label_1
_geom_bond_atom_site_label_2
_geom_bond_distance
_geom_bond_site_symmetry_2
Mn1 O4 2.0933(12) .
Mn1 O6 2.1355(12) .
Mn1 N1 2.2745(14) .
Mn1 O2 2.2821(13) .
Mn1 O1 2.3192(13) .
Mn1 N3 2.3379(14) .
Mn2 O5 2.1200(12) 3_657
Mn2 O5 2.1200(12) .
Mn2 O1 2.1806(12) 3_657
Mn2 O1 2.1806(12) .
Mn2 O7 2.1958(11) .
Mn2 O7 2.1958(11) 3_657
O1 C1 1.2929(18) .
O2 C1 1.2590(19) .
O3 C8 1.245(2) .
O4 C8 1.2836(19) .
O5 C15 1.2628(19) .
O6 C15 1.2613(19) .
O7 N3 1.3211(16) .
N1 C22 1.346(2) .
N1 C26 1.3552(19) .
N2 C28 1.146(2) .
N3 C27 1.3084(19) .
C1 C2 1.488(2) .
C2 C7 1.390(2) .
C2 C3 1.405(2) .
C3 C4 1.385(3) .
C3 H3 0.9300 .
C4 C5 1.390(3) .
C4 H4 0.9300 .
C5 C6 1.390(3) .
C5 H5 0.9300 .
C6 C7 1.392(3) .
C6 H6 0.9300 .
C7 H7 0.9300 .
C8 C9 1.499(2) .
C9 C14 1.394(2) .
C9 C10 1.397(2) .
C10 C11 1.386(3) .
C10 H10 0.9300 .
C11 C12 1.392(3) .
C11 H11 0.9300 .
C12 C13 1.383(3) .
C12 H12 0.9300 .
C13 C14 1.388(2) .
C13 H13 0.9300 .
C14 H14 0.9300 .
C15 C16 1.505(2) .
C16 C17 1.391(2) .
C16 C21 1.397(2) .
C17 C18 1.394(2) .
C17 H17 0.9300 .
C18 C19 1.387(3) .
C18 H18 0.9300 .
C19 C20 1.393(3) .
C19 H19 0.9300 .
C20 C21 1.385(2) .
C20 H20 0.9300 .
C21 H21 0.9300 .
C22 C23 1.403(2) .
C22 H22 0.9300 .
C23 C24 1.374(2) .
C23 H23 0.9300 .
C24 C25 1.391(2) .
C24 H24 0.9300 .
C25 C26 1.398(2) .
C25 H25 0.9300 .
C26 C27 1.468(2) .
C27 C28 1.439(2) .
Cl1 C29 1.772(2) .
Cl2 C29 1.747(2) .
C29 H29A 0.9700 .
C29 H29B 0.9700 .
C30 C31 1.503(3) .
C30 H30A 0.9600 .
C30 H30B 0.9600 .
C30 H30C 0.9600 .
C31 N4 1.503(2) .
C31 H31 0.9700 .
C31 H31A 0.9700 .
N4 C33 1.501(2) .
N4 H4NA 0.9000 .
N4 H4NB 0.9000 .
C33 C34 1.511(3) .
C33 H33 0.9700 .
C33 H33A 0.9700 .
C34 H34A 0.9600 .
C34 H34B 0.9600 .
C34 H34C 0.9600 .
